data_2229295
loop_
_publ_author_name
'Lush, Shie Fu'

_publ_section_title
;
 Bis(\m-pyridine-2,5-dicarboxylato)-\k^3^<i>N</i>,<i>O</i>^2^:<i>O</i>^5^;\k^3^<i>O</i>^5^:<i>N</i>,<i>O</i>^2^-bis[aqua(2,2'-bipyridine-\k^2^<i>N</i>,<i>N</i>')cobalt(II)]
 dihydrate
;
_journal_coeditor_code XU5145
_journal_issue 2
_journal_name_full 'Acta Crystallographica Section E'
_journal_page_first m278
_journal_page_last m279
_journal_paper_doi 10.1107/S1600536811003059
_journal_volume 67
_journal_year 2011
_chemical_formula_iupac '[Co2 (C7 H3 N O4)2 (C10 H8 N2)2 (H2 O)2], 2H2 O'
_chemical_formula_moiety 'C34 H26 Co2 N6 O10, 2(H2 O)'
_chemical_formula_sum 'C34 H30 Co2 N6 O12'
_chemical_formula_weight 832.50
_chemical_name_systematic
;
Bis(\m-pyridine-2,5-dicarboxylato)-\
\k^3^<i>N</i>,<i>O</i>^2^:<i>O</i>^5^;\k^3^<i>O</i>^5^:<i>N</i>,<i>O</i>^2^-
bis[aqua(2,2'-bipyridine-\k^2^<i>N</i>,<i>N</i>')cobalt(II)] dihydrate
;
_space_group_IT_number 2
_symmetry_cell_setting triclinic
_symmetry_space_group_name_Hall '-P 1'
_symmetry_space_group_name_H-M 'P -1'
_atom_sites_solution_hydrogens geom
_atom_sites_solution_primary direct
_atom_sites_solution_secondary difmap
_cell_angle_alpha 98.447(3)
_cell_angle_beta 103.283(3)
_cell_angle_gamma 91.564(3)
_cell_formula_units_Z 1
_cell_length_a 7.2731(11)
_cell_length_b 9.7123(15)
_cell_length_c 12.2887(19)
_cell_measurement_reflns_used 2565
_cell_measurement_temperature 294(2)
_cell_measurement_theta_max 25.0
_cell_measurement_theta_min 2.5
_cell_volume 834.0(2)
_computing_cell_refinement 'SAINT (Bruker, 2007)'
_computing_data_collection 'SMART (Bruker, 2007)'
_computing_data_reduction 'SAINT (Bruker, 2007)'
_computing_molecular_graphics 'ORTEP-3 for windows (Farrugia, 1997)'
_computing_publication_material 'PLATON (Spek, 2009)'
_computing_structure_refinement 'SHELXL97 (Sheldrick, 2008)'
_computing_structure_solution 'SHELXS97 (Sheldrick, 2008)'
_diffrn_ambient_temperature 294(2)
_diffrn_detector_area_resol_mean 9
_diffrn_measured_fraction_theta_full 0.980
_diffrn_measured_fraction_theta_max 0.980
_diffrn_measurement_device_type 'Bruker SMART CCD area-detector'
_diffrn_measurement_method '\f and \w'
_diffrn_radiation_monochromator graphite
_diffrn_radiation_source 'fine-focus sealed tube'
_diffrn_radiation_type MoK\a
_diffrn_radiation_wavelength 0.71073
_diffrn_reflns_av_R_equivalents 0.0311
_diffrn_reflns_av_sigmaI/netI 0.0407
_diffrn_reflns_limit_h_max 8
_diffrn_reflns_limit_h_min -8
_diffrn_reflns_limit_k_max 11
_diffrn_reflns_limit_k_min -11
_diffrn_reflns_limit_l_max 14
_diffrn_reflns_limit_l_min -14
_diffrn_reflns_number 4799
_diffrn_reflns_theta_full 25.03
_diffrn_reflns_theta_max 25.03
_diffrn_reflns_theta_min 1.72
_diffrn_standards_number 0
_exptl_absorpt_coefficient_mu 1.072
_exptl_absorpt_correction_T_max 0.971
_exptl_absorpt_correction_T_min 0.928
_exptl_absorpt_correction_type multi-scan
_exptl_absorpt_process_details '(SADABS; Bruker, 2001)'
_exptl_crystal_colour orange
_exptl_crystal_density_diffrn 1.658
_exptl_crystal_density_method 'not measured'
_exptl_crystal_description columnar
_exptl_crystal_F_000 426
_exptl_crystal_size_max 0.30
_exptl_crystal_size_mid 0.20
_exptl_crystal_size_min 0.20
_refine_diff_density_max 1.576
_refine_diff_density_min -0.372
_refine_ls_extinction_method none
_refine_ls_goodness_of_fit_ref 1.135
_refine_ls_hydrogen_treatment constr
_refine_ls_matrix_type full
_refine_ls_number_parameters 244
_refine_ls_number_reflns 2903
_refine_ls_number_restraints 0
_refine_ls_restrained_S_all 1.135
_refine_ls_R_factor_all 0.0650
_refine_ls_R_factor_gt 0.0560
_refine_ls_shift/su_max 0.000
_refine_ls_shift/su_mean 0.000
_refine_ls_structure_factor_coef Fsqd
_refine_ls_weighting_details 'calc w=1/[\s^2^(Fo^2^)+(0.0875P)^2^+0.4350P] where P=(Fo^2^+2Fc^2^)/3'
_refine_ls_weighting_scheme calc
_refine_ls_wR_factor_gt 0.1405
_refine_ls_wR_factor_ref 0.1453
_reflns_number_gt 2557
_reflns_number_total 2903
_reflns_threshold_expression I>2\s(I)
_cod_data_source_file xu5145.cif
_cod_data_source_block I
_cod_database_code 2229295
_cod_database_fobs_code 2229295

loop_
_symmetry_equiv_pos_as_xyz
'x, y, z'
'-x, -y, -z'

loop_
_atom_site_type_symbol
_atom_site_label
_atom_site_fract_x
_atom_site_fract_y
_atom_site_fract_z
_atom_site_U_iso_or_equiv
_atom_site_adp_type
_atom_site_calc_flag
_atom_site_refinement_flags
_atom_site_occupancy
_atom_site_disorder_assembly
_atom_site_disorder_group
Co Co1 0.66185(7) 0.76879(5) 0.74280(4) 0.0247(2) Uani d . 1 . .
O O1 0.3772(4) 0.7870(3) 0.7328(2) 0.0354(7) Uani d . 1 . .
H H1A 0.2956 0.7189 0.7125 0.042 Uiso d R 1 . .
H H1B 0.3279 0.8561 0.6992 0.042 Uiso d R 1 . .
O O2 0.9431(4) 0.7317(3) 0.7591(2) 0.0364(7) Uani d . 1 . .
O O3 1.1448(4) 0.5714(3) 0.7242(3) 0.0435(8) Uani d . 1 . .
O O4 0.2217(4) 0.2111(3) 0.5635(3) 0.0432(8) Uani d . 1 . .
O O5 0.3331(4) 0.1622(3) 0.4098(2) 0.0381(7) Uani d . 1 . .
O O6 0.1195(5) 0.9586(4) 0.6300(3) 0.0535(9) Uani d . 1 . .
H H6A 0.0183 0.9165 0.5883 0.064 Uiso d R 1 . .
H H6B 0.1367 1.0315 0.6048 0.064 Uiso d R 1 . .
N N1 0.7131(5) 0.9779(3) 0.8284(3) 0.0295(7) Uani d . 1 . .
N N2 0.6948(5) 0.7464(3) 0.9180(3) 0.0305(8) Uani d . 1 . .
N N3 0.6456(4) 0.5456(3) 0.6717(3) 0.0254(7) Uani d . 1 . .
C C1 0.7223(7) 1.0907(5) 0.7791(4) 0.0396(10) Uani d . 1 . .
H H1C 0.7019 1.0789 0.7007 0.047 Uiso calc R 1 . .
C C2 0.7609(7) 1.2242(5) 0.8393(4) 0.0466(12) Uani d . 1 . .
H H2A 0.7656 1.3007 0.8024 0.056 Uiso calc R 1 . .
C C3 0.7921(7) 1.2406(5) 0.9552(4) 0.0464(12) Uani d . 1 . .
H H3A 0.8213 1.3288 0.9982 0.056 Uiso calc R 1 . .
C C4 0.7800(6) 1.1259(5) 1.0069(4) 0.0378(10) Uani d . 1 . .
H H4A 0.7985 1.1362 1.0852 0.045 Uiso calc R 1 . .
C C5 0.7403(5) 0.9954(4) 0.9422(3) 0.0282(9) Uani d . 1 . .
C C6 0.7270(5) 0.8659(4) 0.9919(3) 0.0289(9) Uani d . 1 . .
C C7 0.7501(7) 0.8667(5) 1.1072(4) 0.0415(11) Uani d . 1 . .
H H7A 0.7716 0.9507 1.1569 0.050 Uiso calc R 1 . .
C C8 0.7409(7) 0.7430(6) 1.1474(4) 0.0481(12) Uani d . 1 . .
H H8A 0.7565 0.7422 1.2245 0.058 Uiso calc R 1 . .
C C9 0.7083(7) 0.6200(5) 1.0724(4) 0.0465(12) Uani d . 1 . .
H H9A 0.7011 0.5346 1.0974 0.056 Uiso calc R 1 . .
C C10 0.6866(7) 0.6277(5) 0.9595(4) 0.0391(10) Uani d . 1 . .
H H10A 0.6648 0.5446 0.9087 0.047 Uiso calc R 1 . .
C C11 0.8176(5) 0.5074(4) 0.6603(3) 0.0262(8) Uani d . 1 . .
C C12 0.8460(6) 0.3818(4) 0.5996(4) 0.0325(9) Uani d . 1 . .
H H12A 0.9669 0.3591 0.5935 0.039 Uiso calc R 1 . .
C C13 0.6905(6) 0.2898(4) 0.5480(3) 0.0310(9) Uani d . 1 . .
H H13A 0.7052 0.2058 0.5047 0.037 Uiso calc R 1 . .
C C14 0.5124(5) 0.3253(4) 0.5620(3) 0.0247(8) Uani d . 1 . .
C C15 0.4972(5) 0.4536(4) 0.6248(3) 0.0248(8) Uani d . 1 . .
H H15A 0.3785 0.4771 0.6349 0.030 Uiso calc R 1 . .
C C16 0.9822(5) 0.6112(4) 0.7197(3) 0.0286(9) Uani d . 1 . .
C C17 0.3412(6) 0.2256(4) 0.5075(3) 0.0275(9) Uani d . 1 . .

loop_
_atom_site_aniso_label
_atom_site_aniso_U_11
_atom_site_aniso_U_22
_atom_site_aniso_U_33
_atom_site_aniso_U_12
_atom_site_aniso_U_13
_atom_site_aniso_U_23
Co1 0.0275(3) 0.0238(3) 0.0205(3) -0.0027(2) 0.0054(2) -0.0029(2)
O1 0.0326(15) 0.0318(16) 0.0404(18) -0.0027(12) 0.0074(13) 0.0042(13)
O2 0.0257(14) 0.0385(17) 0.0376(17) -0.0053(12) 0.0046(13) -0.0119(14)
O3 0.0263(15) 0.0384(17) 0.062(2) 0.0004(13) 0.0085(15) 0.0009(15)
O4 0.0427(18) 0.0408(18) 0.047(2) -0.0095(14) 0.0219(16) -0.0048(15)
O5 0.0526(19) 0.0330(16) 0.0231(15) -0.0100(14) 0.0044(13) -0.0042(12)
O6 0.053(2) 0.0413(19) 0.059(2) -0.0054(15) -0.0058(17) 0.0152(17)
N1 0.0346(18) 0.0271(18) 0.0251(18) 0.0008(14) 0.0071(15) -0.0010(14)
N2 0.0353(18) 0.0274(18) 0.0269(18) 0.0000(14) 0.0065(15) -0.0002(14)
N3 0.0274(16) 0.0267(17) 0.0220(17) 0.0018(13) 0.0066(13) 0.0023(13)
C1 0.055(3) 0.034(2) 0.029(2) 0.000(2) 0.009(2) 0.0027(18)
C2 0.066(3) 0.026(2) 0.048(3) 0.003(2) 0.014(2) 0.004(2)
C3 0.057(3) 0.030(2) 0.043(3) -0.001(2) 0.005(2) -0.010(2)
C4 0.045(3) 0.037(2) 0.028(2) 0.0016(19) 0.006(2) -0.0040(18)
C5 0.0266(19) 0.029(2) 0.025(2) 0.0013(16) 0.0038(17) -0.0039(16)
C6 0.030(2) 0.032(2) 0.022(2) 0.0037(16) 0.0038(17) -0.0002(16)
C7 0.055(3) 0.044(3) 0.022(2) 0.005(2) 0.008(2) -0.0024(19)
C8 0.058(3) 0.062(3) 0.027(2) 0.008(2) 0.010(2) 0.013(2)
C9 0.060(3) 0.044(3) 0.040(3) 0.007(2) 0.014(2) 0.017(2)
C10 0.051(3) 0.035(2) 0.031(2) 0.001(2) 0.010(2) 0.0042(19)
C11 0.0253(19) 0.029(2) 0.025(2) -0.0011(16) 0.0063(16) 0.0057(16)
C12 0.029(2) 0.033(2) 0.035(2) 0.0046(17) 0.0110(18) 0.0000(18)
C13 0.034(2) 0.031(2) 0.027(2) 0.0032(17) 0.0090(18) -0.0020(17)
C14 0.032(2) 0.0254(19) 0.0160(18) 0.0002(16) 0.0051(16) 0.0036(15)
C15 0.0251(19) 0.028(2) 0.0206(19) -0.0007(15) 0.0057(16) 0.0023(15)
C16 0.027(2) 0.035(2) 0.022(2) -0.0029(17) 0.0051(16) 0.0033(17)
C17 0.032(2) 0.0219(19) 0.027(2) -0.0009(16) 0.0059(17) 0.0020(16)

loop_
_atom_type_symbol
_atom_type_description
_atom_type_scat_dispersion_real
_atom_type_scat_dispersion_imag
_atom_type_scat_source
O O 0.0106 0.0060 'International Tables Vol C Tables 4.2.6.8 and 6.1.1.4'
N N 0.0061 0.0033 'International Tables Vol C Tables 4.2.6.8 and 6.1.1.4'
Co Co 0.3494 0.9721 'International Tables Vol C Tables 4.2.6.8 and 6.1.1.4'
H H 0.0000 0.0000 'International Tables Vol C Tables 4.2.6.8 and 6.1.1.4'
C C 0.0033 0.0016 'International Tables Vol C Tables 4.2.6.8 and 6.1.1.4'

loop_
_geom_angle_atom_site_label_1
_geom_angle_atom_site_label_2
_geom_angle_atom_site_label_3
_geom_angle_site_symmetry_1
_geom_angle_site_symmetry_3
_geom_angle
_geom_angle_publ_flag
O2 Co1 O1 . . 174.08(12) ?
O2 Co1 O5 . 2_666 87.58(13) ?
O1 Co1 O5 . 2_666 96.94(12) ?
O2 Co1 N1 . . 95.03(12) ?
O1 Co1 N1 . . 88.82(12) ?
O5 Co1 N1 2_666 . 89.97(12) ?
O2 Co1 N2 . . 88.54(13) ?
O1 Co1 N2 . . 87.96(12) ?
O5 Co1 N2 2_666 . 165.79(12) ?
N1 Co1 N2 . . 76.76(13) ?
O2 Co1 N3 . . 78.33(11) ?
O1 Co1 N3 . . 97.44(12) ?
O5 Co1 N3 2_666 . 94.61(12) ?
N1 Co1 N3 . . 171.73(12) ?
N2 Co1 N3 . . 97.98(12) ?
Co1 O1 H1A . . 123.8 ?
Co1 O1 H1B . . 115.0 ?
H1A O1 H1B . . 106.9 ?
C16 O2 Co1 . . 117.4(2) ?
C17 O5 Co1 . 2_666 132.6(3) ?
H6A O6 H6B . . 107.3 ?
C1 N1 C5 . . 118.4(4) ?
C1 N1 Co1 . . 125.5(3) ?
C5 N1 Co1 . . 116.1(3) ?
C10 N2 C6 . . 117.5(4) ?
C10 N2 Co1 . . 126.9(3) ?
C6 N2 Co1 . . 115.6(3) ?
C15 N3 C11 . . 117.5(3) ?
C15 N3 Co1 . . 131.7(3) ?
C11 N3 Co1 . . 109.8(2) ?
N1 C1 C2 . . 123.0(4) ?
N1 C1 H1C . . 118.5 ?
C2 C1 H1C . . 118.5 ?
C3 C2 C1 . . 118.1(4) ?
C3 C2 H2A . . 120.9 ?
C1 C2 H2A . . 120.9 ?
C4 C3 C2 . . 119.5(4) ?
C4 C3 H3A . . 120.2 ?
C2 C3 H3A . . 120.2 ?
C3 C4 C5 . . 119.6(4) ?
C3 C4 H4A . . 120.2 ?
C5 C4 H4A . . 120.2 ?
N1 C5 C4 . . 121.3(4) ?
N1 C5 C6 . . 115.8(3) ?
C4 C5 C6 . . 122.9(4) ?
N2 C6 C7 . . 121.6(4) ?
N2 C6 C5 . . 115.7(3) ?
C7 C6 C5 . . 122.7(4) ?
C8 C7 C6 . . 119.5(4) ?
C8 C7 H7A . . 120.2 ?
C6 C7 H7A . . 120.2 ?
C7 C8 C9 . . 119.3(4) ?
C7 C8 H8A . . 120.3 ?
C9 C8 H8A . . 120.3 ?
C10 C9 C8 . . 117.8(4) ?
C10 C9 H9A . . 121.1 ?
C8 C9 H9A . . 121.1 ?
N2 C10 C9 . . 124.2(4) ?
N2 C10 H10A . . 117.9 ?
C9 C10 H10A . . 117.9 ?
N3 C11 C12 . . 123.1(4) ?
N3 C11 C16 . . 115.7(3) ?
C12 C11 C16 . . 121.2(3) ?
C11 C12 C13 . . 118.8(4) ?
C11 C12 H12A . . 120.6 ?
C13 C12 H12A . . 120.6 ?
C12 C13 C14 . . 119.1(4) ?
C12 C13 H13A . . 120.5 ?
C14 C13 H13A . . 120.5 ?
C15 C14 C13 . . 118.3(4) ?
C15 C14 C17 . . 121.9(3) ?
C13 C14 C17 . . 119.9(3) ?
N3 C15 C14 . . 123.2(3) ?
N3 C15 H15A . . 118.4 ?
C14 C15 H15A . . 118.4 ?
O3 C16 O2 . . 125.4(4) ?
O3 C16 C11 . . 117.3(4) ?
O2 C16 C11 . . 117.3(3) ?
O4 C17 O5 . . 125.1(4) ?
O4 C17 C14 . . 117.8(3) ?
O5 C17 C14 . . 117.1(3) ?

loop_
_geom_bond_atom_site_label_1
_geom_bond_atom_site_label_2
_geom_bond_site_symmetry_2
_geom_bond_distance
_geom_bond_publ_flag
Co1 O1 . 2.059(3) y
Co1 O2 . 2.056(3) y
Co1 O5 2_666 2.089(3) y
Co1 N1 . 2.126(3) y
Co1 N2 . 2.155(3) y
Co1 N3 . 2.204(3) y
O1 H1A . 0.8446 ?
O1 H1B . 0.8808 ?
O2 C16 . 1.265(5) ?
O3 C16 . 1.246(5) ?
O4 C17 . 1.243(5) ?
O5 C17 . 1.255(5) ?
O5 Co1 2_666 2.089(3) ?
O6 H6A . 0.8484 ?
O6 H6B . 0.8317 ?
N1 C1 . 1.334(5) ?
N1 C5 . 1.351(5) ?
N2 C10 . 1.333(6) ?
N2 C6 . 1.343(5) ?
N3 C15 . 1.344(5) ?
N3 C11 . 1.347(5) ?
C1 C2 . 1.382(6) ?
C1 H1C . 0.9300 ?
C2 C3 . 1.374(7) ?
C2 H2A . 0.9300 ?
C3 C4 . 1.371(7) ?
C3 H3A . 0.9300 ?
C4 C5 . 1.379(6) ?
C4 H4A . 0.9300 ?
C5 C6 . 1.487(6) ?
C6 C7 . 1.387(6) ?
C7 C8 . 1.370(7) ?
C7 H7A . 0.9300 ?
C8 C9 . 1.375(7) ?
C8 H8A . 0.9300 ?
C9 C10 . 1.374(6) ?
C9 H9A . 0.9300 ?
C10 H10A . 0.9300 ?
C11 C12 . 1.380(6) ?
C11 C16 . 1.516(5) ?
C12 C13 . 1.388(6) ?
C12 H12A . 0.9300 ?
C13 C14 . 1.391(5) ?
C13 H13A . 0.9300 ?
C14 C15 . 1.388(5) ?
C14 C17 . 1.515(5) ?
C15 H15A . 0.9300 ?

loop_
_geom_hbond_atom_site_label_D
_geom_hbond_atom_site_label_H
_geom_hbond_atom_site_label_A
_geom_hbond_site_symmetry_A
_geom_hbond_distance_DH
_geom_hbond_distance_HA
_geom_hbond_distance_DA
_geom_hbond_angle_DHA
O1 H1A O3 1_455 0.84 1.82 2.629(4) 159
O1 H1B O6 . 0.88 1.94 2.755(5) 154
O6 H6A O4 2_566 0.85 2.40 3.232(5) 166
O6 H6B O4 1_565 0.83 2.01 2.829(5) 170
C4 H4A O2 2_777 0.93 2.52 3.202(5) 131
C7 H7A O6 2_677 0.93 2.57 3.332(6) 140
C8 H8A O4 2_667 0.93 2.55 3.461(6) 169
C9 H9A O3 2_767 0.93 2.59 3.330(6) 137
C12 H12A O4 1_655 0.93 2.44 3.317(5) 158
C15 H15A O3 1_455 0.93 2.36 3.249(5) 160
C2 H2A Cg 1_565 0.93 2.72 3.547(5) 150
